data_7228574
loop_
_publ_author_name
'Carreras, Lucas'
'Rovira, Laura'
'Vaquero, M\'onica'
'Mon, Ignasi'
'Martin, Eddy'
'Benet-Buchholz, Jordi'
'Vidal-Ferran, Anton'

_publ_section_title
;
 Syntheses, characterisation and solid-state study of alkali and ammonium
 BArF salts
;
_journal_issue 52
_journal_name_full 'RSC Adv.'
_journal_page_first 32833
_journal_paper_doi 10.1039/C7RA05928K
_journal_volume 7
_journal_year 2017
_chemical_formula_sum 'C32 H18.76 B Cl0 F24 Na O2.38'
_chemical_formula_weight 931.11
_space_group_crystal_system tetragonal
_space_group_IT_number 85
_space_group_name_Hall '-P 4a'
_space_group_name_H-M_alt 'P 4/n'
_symmetry_space_group_name_Hall '-P 4a'
_symmetry_space_group_name_H-M 'P 4/n :2'
_atom_sites_solution_hydrogens mixed
_audit_creation_method SHELXL-2014/7
_audit_update_record
;
2017-04-25 deposited with the CCDC.
2017-06-21 downloaded from the CCDC.
;
_cell_angle_alpha 90
_cell_angle_beta 90
_cell_angle_gamma 90
_cell_formula_units_Z 2
_cell_length_a 13.5537(7)
_cell_length_b 13.5537(7)
_cell_length_c 9.7850(7)
_cell_measurement_reflns_used 2165
_cell_measurement_temperature 100(2)
_cell_measurement_theta_max 27.30
_cell_measurement_theta_min 2.57
_cell_volume 1797.53(18)
_computing_cell_refinement 'Bruker SAINT'
_computing_data_collection 'Bruker APEX2'
_computing_data_reduction 'Bruker SAINT'
_computing_molecular_graphics 'Bruker SHELXTL'
_computing_publication_material 'Bruker SHELXTL'
_computing_structure_refinement 'SHELXL-2014/7 (Sheldrick, 2014)'
_computing_structure_solution 'SHELXS-97 (Sheldrick 2008)'
_diffrn_ambient_temperature 100(2)
_diffrn_detector_area_resol_mean 512
_diffrn_detector_type '4K CCD area detector APEX II'
_diffrn_measured_fraction_theta_full 0.989
_diffrn_measured_fraction_theta_max 0.982
_diffrn_measurement_device_type 'APEX DUO Kappa 4-axis goniometer'
_diffrn_measurement_method
;
 Fullsphere data collection, phi and omega scans
;
_diffrn_measurement_specimen_support 'magnetic support with MicroMount'
_diffrn_radiation_monochromator 'Quazar MX Multilayer Optics'
_diffrn_radiation_type MoK\a
_diffrn_radiation_wavelength 0.71073
_diffrn_reflns_av_R_equivalents 0.0307
_diffrn_reflns_av_unetI/netI 0.0317
_diffrn_reflns_Laue_measured_fraction_full 0.989
_diffrn_reflns_Laue_measured_fraction_max 0.982
_diffrn_reflns_limit_h_max 7
_diffrn_reflns_limit_h_min -18
_diffrn_reflns_limit_k_max 15
_diffrn_reflns_limit_k_min -16
_diffrn_reflns_limit_l_max 11
_diffrn_reflns_limit_l_min -12
_diffrn_reflns_number 9218
_diffrn_reflns_point_group_measured_fraction_full 0.989
_diffrn_reflns_point_group_measured_fraction_max 0.982
_diffrn_reflns_theta_full 25.242
_diffrn_reflns_theta_max 28.503
_diffrn_reflns_theta_min 2.081
_diffrn_source 'Microfocus source E025 IuS'
_diffrn_source_current 0.6
_diffrn_source_power 50
_diffrn_source_size '0.2 mm x 0.2 mm fine focus'
_diffrn_source_type 'Bruker APEX DUO'
_exptl_absorpt_coefficient_mu 0.202
_exptl_absorpt_correction_T_max 0.977
_exptl_absorpt_correction_T_min 0.903
_exptl_absorpt_correction_type empirical
_exptl_absorpt_process_details
; 
 SADABS Version 2008/1 Bruker-Nonius
 Blessing, Acta Cryst. (1995) A51 33-38
;
_exptl_crystal_colour colourless
_exptl_crystal_density_diffrn 1.720
_exptl_crystal_description block
_exptl_crystal_F_000 924
_exptl_crystal_size_max 0.300
_exptl_crystal_size_mid 0.180
_exptl_crystal_size_min 0.100
_refine_diff_density_max 0.467
_refine_diff_density_min -0.406
_refine_diff_density_rms 0.066
_refine_ls_extinction_method none
_refine_ls_goodness_of_fit_ref 1.042
_refine_ls_hydrogen_treatment mixed
_refine_ls_matrix_type full
_refine_ls_number_parameters 277
_refine_ls_number_reflns 2249
_refine_ls_number_restraints 283
_refine_ls_restrained_S_all 1.154
_refine_ls_R_factor_all 0.0895
_refine_ls_R_factor_gt 0.0624
_refine_ls_shift/su_max 0.000
_refine_ls_shift/su_mean 0.000
_refine_ls_structure_factor_coef Fsqd
_refine_ls_weighting_details 'w=1/[\s^2^(Fo^2^)+(0.0986P)^2^+1.6780P] where P=(Fo^2^+2Fc^2^)/3'
_refine_ls_weighting_scheme calc
_refine_ls_wR_factor_gt 0.1726
_refine_ls_wR_factor_ref 0.1984
_reflns_Friedel_coverage 0.000
_reflns_number_gt 1544
_reflns_number_total 2249
_reflns_threshold_expression 'I > 2\s(I)'
_cod_data_source_file c7ra05928k2.cif
_cod_data_source_block mo_MV198_0m
_cod_original_cell_volume 1797.5(2)
_cod_database_code 7228574
_shelx_shelxl_version_number 2014/7
_shelx_space_group_comment
; 
The symmetry employed for this shelxl refinement is uniquely defined 
by the following loop, which should always be used as a source of 
symmetry information in preference to the above space-group names. 
They are only intended as comments. 
;
_shelx_estimated_absorpt_t_min 0.942
_shelx_estimated_absorpt_t_max 0.980

loop_
_space_group_symop_operation_xyz
'x, y, z'
'-x+1/2, -y+1/2, z'
'-y+1/2, x, z'
'y, -x+1/2, z'
'-x, -y, -z'
'x-1/2, y-1/2, -z'
'y-1/2, -x, -z'
'-y, x-1/2, -z'

loop_
_atom_site_label
_atom_site_type_symbol
_atom_site_fract_x
_atom_site_fract_y
_atom_site_fract_z
_atom_site_U_iso_or_equiv
_atom_site_adp_type
_atom_site_occupancy
_atom_site_site_symmetry_order
_atom_site_calc_flag
_atom_site_refinement_flags_posn
_atom_site_refinement_flags_adp
_atom_site_refinement_flags_occupancy
_atom_site_disorder_assembly
_atom_site_disorder_group
Na1 Na 0.2500 1.2500 0.1608(2) 0.0423(6) Uani 1 4 d S T P . .
O1 O 0.2500 1.2500 -0.0633(4) 0.0417(9) Uani 1 4 d DS T P . .
H1O H 0.212(3) 1.284(4) -0.115(3) 0.063 Uiso 1 1 d D U . . .
B1 B 0.2500 0.7500 0.5000 0.0242(10) Uani 1 4 d S T P . .
C1 C 0.1829(4) 0.8220(7) 0.4006(8) 0.0207(9) Uani 0.7 1 d D U P A 1
C6 C 0.2297(4) 0.8733(7) 0.2943(8) 0.0277(10) Uani 0.7 1 d D U P A 1
H6 H 0.2984 0.8639 0.2798 0.033 Uiso 0.7 1 calc R U P A 1
C5 C 0.1783(4) 0.9375(5) 0.2094(6) 0.0329(9) Uani 0.7 1 d D U P A 1
C4 C 0.0782(4) 0.9524(6) 0.2233(7) 0.0331(10) Uani 0.7 1 d D U P A 1
H4 H 0.0436 0.9960 0.1644 0.040 Uiso 0.7 1 calc R U P A 1
C3 C 0.0299(4) 0.9015(9) 0.3262(10) 0.0298(9) Uani 0.7 1 d D U P A 1
C2 C 0.0815(5) 0.8382(9) 0.4127(10) 0.0241(10) Uani 0.7 1 d D U P A 1
H2 H 0.0463 0.8047 0.4827 0.029 Uiso 0.7 1 calc R U P A 1
C8 C 0.2350(3) 0.9964(3) 0.1057(4) 0.0421(9) Uani 0.7 1 d D U P A 1
C7 C -0.0788(4) 0.9139(5) 0.3438(7) 0.0420(11) Uani 0.7 1 d D U P A 1
F4 F 0.27958(17) 1.07577(15) 0.1596(2) 0.0422(6) Uani 0.7 1 d D U P A 1
F5 F 0.1750(3) 1.0295(3) 0.0037(4) 0.0685(11) Uani 0.7 1 d D U P A 1
F6 F 0.3055(4) 0.9437(3) 0.0462(4) 0.0802(13) Uani 0.7 1 d D U P A 1
F1 F -0.1096(6) 1.0001(3) 0.2949(6) 0.0635(14) Uani 0.7 1 d D U P A 1
F2 F -0.1077(5) 0.9092(4) 0.4730(5) 0.0647(15) Uani 0.7 1 d D U P A 1
F3 F -0.1248(5) 0.8447(4) 0.2735(6) 0.0827(18) Uani 0.7 1 d D U P A 1
C1' C 0.1911(12) 0.822(3) 0.400(3) 0.039(3) Uani 0.3 1 d D U P A 2
C6' C 0.2374(11) 0.871(2) 0.291(3) 0.046(3) Uani 0.3 1 d D U P A 2
H6' H 0.3063 0.8622 0.2776 0.055 Uiso 0.3 1 calc R U P A 2
C5' C 0.1859(9) 0.9322(18) 0.2013(19) 0.054(2) Uani 0.3 1 d D U P A 2
C4' C 0.0858(9) 0.947(2) 0.217(2) 0.048(3) Uani 0.3 1 d D U P A 2
H4' H 0.0507 0.9886 0.1553 0.058 Uiso 0.3 1 calc R U P A 2
C3' C 0.0378(10) 0.900(3) 0.323(3) 0.041(2) Uani 0.3 1 d D U P A 2
C2' C 0.0894(12) 0.837(3) 0.410(3) 0.039(3) Uani 0.3 1 d D U P A 2
H2' H 0.0541 0.8028 0.4793 0.046 Uiso 0.3 1 calc R U P A 2
C8' C 0.2385(7) 0.9659(8) 0.0737(11) 0.072(2) Uani 0.3 1 d D U P A 2
C7' C -0.0718(8) 0.9078(10) 0.3403(13) 0.042(2) Uani 0.3 1 d D U P A 2
F4' F 0.2049(8) 1.0544(6) 0.0327(13) 0.088(3) Uani 0.3 1 d D U P A 2
F5' F 0.2297(7) 0.9107(6) -0.0430(9) 0.092(2) Uani 0.3 1 d D U P A 2
F6' F 0.3371(6) 0.9714(8) 0.0852(13) 0.084(3) Uani 0.3 1 d D U P A 2
F1' F -0.1201(14) 0.9742(7) 0.2629(13) 0.067(3) Uani 0.3 1 d D U P A 2
F2' F -0.0983(12) 0.9337(8) 0.4712(10) 0.046(3) Uani 0.3 1 d D U P A 2
F3' F -0.1271(11) 0.8233(6) 0.3255(10) 0.050(2) Uani 0.3 1 d D U P A 2
O2' O 0.2500 1.2500 0.3915(7) 0.053(2) Uani 0.620(12) 4 d S T P A 2
H2A' H 0.2634 1.3076 0.4205 0.080 Uiso 0.310(6) 1 d R U P A 2
O2 O 0.1384(13) 1.2385(16) 0.334(2) 0.104(8) Uani 0.190(6) 1 d . . P A 1
H1A H 0.1253 1.1690 0.3616 0.156 Uiso 0.190(6) 1 d R U P A 1
H2B H 0.0974 1.3002 0.3643 0.156 Uiso 0.190(6) 1 d R U P A 1

loop_
_atom_site_aniso_label
_atom_site_aniso_U_11
_atom_site_aniso_U_22
_atom_site_aniso_U_33
_atom_site_aniso_U_23
_atom_site_aniso_U_13
_atom_site_aniso_U_12
Na1 0.0494(8) 0.0494(8) 0.0281(13) 0.000 0.000 0.000
O1 0.0489(14) 0.0489(14) 0.027(2) 0.000 0.000 0.000
B1 0.0258(14) 0.0258(14) 0.021(3) 0.000 0.000 0.000
C1 0.031(2) 0.0169(18) 0.0140(19) -0.0017(15) -0.0036(17) -0.0027(17)
C6 0.042(2) 0.0208(18) 0.020(2) 0.0004(15) -0.0018(17) -0.0051(17)
C5 0.058(2) 0.0217(16) 0.0189(18) 0.0013(13) -0.0048(15) -0.0061(15)
C4 0.056(2) 0.0189(18) 0.024(2) -0.0005(16) -0.0173(17) 0.0014(17)
C3 0.0415(19) 0.0200(18) 0.028(2) -0.0060(16) -0.0166(16) 0.0022(16)
C2 0.033(2) 0.0207(19) 0.019(2) -0.0041(16) -0.0064(17) 0.0005(18)
C8 0.073(2) 0.0265(15) 0.0273(19) 0.0076(14) 0.0010(16) -0.0016(14)
C7 0.042(2) 0.035(2) 0.049(3) -0.007(2) -0.0239(18) 0.0112(17)
F4 0.0531(13) 0.0329(10) 0.0406(14) 0.0099(9) 0.0017(10) -0.0096(9)
F5 0.108(3) 0.0634(19) 0.0342(18) 0.0257(14) -0.0263(16) -0.0342(17)
F6 0.143(4) 0.0455(17) 0.052(3) 0.0127(15) 0.061(2) 0.018(2)
F1 0.070(3) 0.0476(19) 0.073(3) 0.0023(18) -0.009(2) 0.0300(19)
F2 0.0375(18) 0.090(4) 0.067(2) 0.023(2) -0.0080(17) 0.001(2)
F3 0.045(2) 0.071(3) 0.132(5) -0.048(3) -0.043(3) 0.010(2)
C1' 0.038(5) 0.040(6) 0.040(6) -0.001(4) -0.009(4) -0.006(4)
C6' 0.043(5) 0.047(6) 0.047(5) 0.007(4) -0.009(4) -0.010(4)
C5' 0.054(4) 0.055(5) 0.054(4) 0.015(4) -0.010(3) -0.011(4)
C4' 0.055(4) 0.044(5) 0.046(5) 0.007(4) -0.016(4) -0.003(4)
C3' 0.044(4) 0.038(5) 0.041(5) -0.004(4) -0.012(3) 0.002(3)
C2' 0.041(5) 0.038(6) 0.037(6) -0.001(4) -0.008(4) -0.002(4)
C8' 0.073(4) 0.075(5) 0.069(5) 0.031(4) -0.003(4) -0.016(4)
C7' 0.048(4) 0.036(4) 0.042(4) -0.007(4) -0.015(4) 0.007(3)
F4' 0.098(5) 0.084(5) 0.083(6) 0.044(4) 0.006(4) -0.006(4)
F5' 0.094(5) 0.120(5) 0.064(5) 0.012(4) 0.011(4) -0.017(5)
F6' 0.067(4) 0.104(7) 0.080(7) 0.042(5) -0.001(4) -0.028(4)
F1' 0.065(5) 0.065(5) 0.071(6) 0.015(5) -0.029(5) 0.022(5)
F2' 0.046(5) 0.045(4) 0.049(4) -0.031(3) -0.010(3) 0.008(3)
F3' 0.047(4) 0.042(3) 0.062(5) -0.021(3) -0.014(4) -0.001(3)
O2' 0.066(3) 0.066(3) 0.028(4) 0.000 0.000 0.000
O2 0.075(11) 0.137(16) 0.101(16) 0.041(12) 0.029(10) 0.014(10)

loop_
_atom_type_symbol
_atom_type_description
_atom_type_scat_dispersion_real
_atom_type_scat_dispersion_imag
_atom_type_scat_source
C C 0.0033 0.0016 'International Tables Vol C Tables 4.2.6.8 and 6.1.1.4'
H H 0.0000 0.0000 'International Tables Vol C Tables 4.2.6.8 and 6.1.1.4'
B B 0.0013 0.0007 'International Tables Vol C Tables 4.2.6.8 and 6.1.1.4'
F F 0.0171 0.0103 'International Tables Vol C Tables 4.2.6.8 and 6.1.1.4'
Na Na 0.0362 0.0249 'International Tables Vol C Tables 4.2.6.8 and 6.1.1.4'
O O 0.0106 0.0060 'International Tables Vol C Tables 4.2.6.8 and 6.1.1.4'
Cl Cl 0.1484 0.1585 'International Tables Vol C Tables 4.2.6.8 and 6.1.1.4'

loop_
_geom_angle_atom_site_label_1
_geom_angle_atom_site_label_2
_geom_angle_atom_site_label_3
_geom_angle
_geom_angle_site_symmetry_1
_geom_angle_site_symmetry_3
O1 Na1 O2' 180.0 . .
O1 Na1 O2 138.0(5) . .
O1 Na1 O2 138.0(5) . 2_575
O2 Na1 O2 83.9(11) . 2_575
O1 Na1 O2 138.0(5) . 4_465
O2 Na1 O2 56.4(6) . 4_465
O2 Na1 O2 56.4(6) 2_575 4_465
O1 Na1 O2 138.0(5) . 3_665
O2 Na1 O2 56.4(6) . 3_665
O2 Na1 O2 56.4(6) 2_575 3_665
O2 Na1 O2 83.9(10) 4_465 3_665
O1 Na1 F4 89.71(8) . .
O2 Na1 F4 92.7(6) . .
O2 Na1 F4 87.7(6) 2_575 .
O2 Na1 F4 132.1(5) 4_465 .
O2 Na1 F4 48.4(5) 3_665 .
O1 Na1 F4 89.71(8) . 3_665
O2 Na1 F4 132.1(5) . 3_665
O2 Na1 F4 48.4(5) 2_575 3_665
O2 Na1 F4 87.7(6) 4_465 3_665
O2 Na1 F4 92.7(6) 3_665 3_665
F4 Na1 F4 89.998(2) . 3_665
O1 Na1 F4 89.71(8) . 4_465
O2 Na1 F4 48.4(5) . 4_465
O2 Na1 F4 132.1(5) 2_575 4_465
O2 Na1 F4 92.7(6) 4_465 4_465
O2 Na1 F4 87.7(6) 3_665 4_465
F4 Na1 F4 89.999(2) . 4_465
F4 Na1 F4 179.43(16) 3_665 4_465
O1 Na1 F4 89.71(8) . 2_575
O2 Na1 F4 87.7(6) . 2_575
O2 Na1 F4 92.7(6) 2_575 2_575
O2 Na1 F4 48.4(5) 4_465 2_575
O2 Na1 F4 132.1(5) 3_665 2_575
F4 Na1 F4 179.43(16) . 2_575
F4 Na1 F4 89.999(1) 3_665 2_575
F4 Na1 F4 89.999(1) 4_465 2_575
O1 Na1 F4' 65.3(2) . .
O2' Na1 F4' 114.7(2) . .
O1 Na1 F4' 65.3(2) . 4_465
O2' Na1 F4' 114.7(2) . 4_465
F4' Na1 F4' 79.90(18) . 4_465
C1' B1 C1' 112.1(13) 7_566 2_565
C1' B1 C1' 104(2) 7_566 8_666
C1' B1 C1' 112.1(13) 2_565 8_666
C1' B1 C1' 112.1(13) 7_566 .
C1' B1 C1' 104(2) 2_565 .
C1' B1 C1' 112.1(13) 8_666 .
C1 B1 C1 110.3(3) 7_566 2_565
C1 B1 C1 107.8(7) 7_566 8_666
C1 B1 C1 110.3(3) 2_565 8_666
C1 B1 C1 110.3(3) 7_566 .
C1 B1 C1 107.8(7) 2_565 .
C1 B1 C1 110.3(3) 8_666 .
C2 C1 C6 115.4(3) . .
C2 C1 B1 125.8(3) . .
C6 C1 B1 118.8(3) . .
C5 C6 C1 121.8(3) . .
C4 C5 C6 121.7(3) . .
C4 C5 C8 119.5(3) . .
C6 C5 C8 118.6(4) . .
C5 C4 C3 117.7(3) . .
C4 C3 C2 120.7(3) . .
C4 C3 C7 119.6(3) . .
C2 C3 C7 119.6(3) . .
C3 C2 C1 122.6(3) . .
F6 C8 F4 106.2(4) . .
F6 C8 F5 106.6(4) . .
F4 C8 F5 107.0(3) . .
F6 C8 C5 112.3(4) . .
F4 C8 C5 113.0(4) . .
F5 C8 C5 111.4(4) . .
F3 C7 F2 108.8(5) . .
F3 C7 F1 106.8(4) . .
F2 C7 F1 107.0(5) . .
F3 C7 C3 109.0(8) . .
F2 C7 C3 113.4(6) . .
F1 C7 C3 111.6(6) . .
C8 F4 Na1 135.8(2) . .
C2' C1' C6' 115.5(5) . .
C2' C1' B1 122.3(8) . .
C6' C1' B1 122.1(9) . .
C5' C6' C1' 122.3(6) . .
C4' C5' C6' 120.8(5) . .
C4' C5' C8' 120.6(7) . .
C6' C5' C8' 117.6(7) . .
C5' C4' C3' 118.5(5) . .
C4' C3' C2' 120.3(6) . .
C4' C3' C7' 121.2(6) . .
C2' C3' C7' 118.2(6) . .
C3' C2' C1' 122.5(5) . .
F6' C8' F4' 108.2(8) . .
F6' C8' F5' 100.7(8) . .
F4' C8' F5' 102.1(8) . .
F6' C8' C5' 114.7(10) . .
F4' C8' C5' 111.0(11) . .
F5' C8' C5' 118.9(14) . .
F1' C7' F2' 103.1(9) . .
F1' C7' F3' 103.4(8) . .
F2' C7' F3' 99.7(7) . .
F1' C7' C3' 117.8(11) . .
F2' C7' C3' 112.3(17) . .
F3' C7' C3' 118.2(19) . .
C8' F4' Na1 126.6(7) . .

loop_
_geom_bond_atom_site_label_1
_geom_bond_atom_site_label_2
_geom_bond_distance
_geom_bond_site_symmetry_2
Na1 O1 2.193(5) .
Na1 O2' 2.258(7) .
Na1 O2 2.274(17) .
Na1 O2 2.274(17) 2_575
Na1 O2 2.274(17) 4_465
Na1 O2 2.274(17) 3_665
Na1 F4 2.395(2) .
Na1 F4 2.395(2) 3_665
Na1 F4 2.395(2) 4_465
Na1 F4 2.395(2) 2_575
Na1 F4' 2.995(10) .
Na1 F4' 2.995(10) 4_465
B1 C1' 1.601(12) 7_566
B1 C1' 1.601(12) 2_565
B1 C1' 1.601(12) 8_666
B1 C1' 1.601(12) .
B1 C1 1.650(4) 7_566
B1 C1 1.650(4) 2_565
B1 C1 1.650(4) 8_666
B1 C1 1.650(4) .
C1 C2 1.397(4) .
C1 C6 1.404(4) .
C6 C5 1.390(4) .
C5 C4 1.378(5) .
C5 C8 1.502(5) .
C4 C3 1.385(4) .
C3 C2 1.393(4) .
C3 C7 1.493(4) .
C8 F6 1.327(5) .
C8 F4 1.342(4) .
C8 F5 1.363(5) .
C7 F3 1.320(5) .
C7 F2 1.325(6) .
C7 F1 1.329(5) .
C1' C2' 1.396(5) .
C1' C6' 1.402(5) .
C6' C5' 1.392(5) .
C5' C4' 1.380(6) .
C5' C8' 1.509(7) .
C4' C3' 1.386(6) .
C3' C2' 1.396(5) .
C3' C7' 1.497(5) .
C8' F6' 1.344(9) .
C8' F4' 1.345(9) .
C8' F5' 1.371(9) .
C7' F1' 1.347(9) .
C7' F2' 1.376(9) .
C7' F3' 1.377(9) .

loop_
_geom_torsion_atom_site_label_1
_geom_torsion_atom_site_label_2
_geom_torsion_atom_site_label_3
_geom_torsion_atom_site_label_4
_geom_torsion
_geom_torsion_site_symmetry_1
C1 B1 C1 C2 -108.6(15) 7_566
C1 B1 C1 C2 130.9(14) 2_565
C1 B1 C1 C2 10.4(12) 8_666
C1 B1 C1 C6 70.8(7) 7_566
C1 B1 C1 C6 -49.7(8) 2_565
C1 B1 C1 C6 -170.2(10) 8_666
C2 C1 C6 C5 1.5(17) .
B1 C1 C6 C5 -178.0(9) .
C1 C6 C5 C4 -1.5(15) .
C1 C6 C5 C8 174.8(9) .
C6 C5 C4 C3 0.5(14) .
C8 C5 C4 C3 -175.8(9) .
C5 C4 C3 C2 0.4(18) .
C5 C4 C3 C7 -179.0(9) .
C4 C3 C2 C1 0(2) .
C7 C3 C2 C1 179.0(12) .
C6 C1 C2 C3 -0.5(19) .
B1 C1 C2 C3 178.9(11) .
C4 C5 C8 F6 -143.1(7) .
C6 C5 C8 F6 40.5(9) .
C4 C5 C8 F4 96.8(7) .
C6 C5 C8 F4 -79.6(8) .
C4 C5 C8 F5 -23.7(9) .
C6 C5 C8 F5 159.9(7) .
C4 C3 C7 F3 92.6(12) .
C2 C3 C7 F3 -86.8(13) .
C4 C3 C7 F2 -146.0(10) .
C2 C3 C7 F2 34.6(14) .
C4 C3 C7 F1 -25.1(14) .
C2 C3 C7 F1 155.5(11) .
F6 C8 F4 Na1 132.5(3) .
F5 C8 F4 Na1 19.0(6) .
C5 C8 F4 Na1 -103.9(4) .
C1' B1 C1' C2' -111(5) 7_566
C1' B1 C1' C2' 127(4) 2_565
C1' B1 C1' C2' 6(4) 8_666
C1' B1 C1' C6' 72(2) 7_566
C1' B1 C1' C6' -50(3) 2_565
C1' B1 C1' C6' -171(4) 8_666
C2' C1' C6' C5' 1(6) .
B1 C1' C6' C5' 178(3) .
C1' C6' C5' C4' 0(5) .
C1' C6' C5' C8' -169(3) .
C6' C5' C4' C3' 0(5) .
C8' C5' C4' C3' 169(3) .
C5' C4' C3' C2' -2(6) .
C5' C4' C3' C7' -176(3) .
C4' C3' C2' C1' 4(7) .
C7' C3' C2' C1' 178(4) .
C6' C1' C2' C3' -3(6) .
B1 C1' C2' C3' 180(4) .
C4' C5' C8' F6' 163(2) .
C6' C5' C8' F6' -28(3) .
C4' C5' C8' F4' 40(3) .
C6' C5' C8' F4' -151(2) .
C4' C5' C8' F5' -78(3) .
C6' C5' C8' F5' 91(3) .
C4' C3' C7' F1' -11(4) .
C2' C3' C7' F1' 175(3) .
C4' C3' C7' F2' -130(3) .
C2' C3' C7' F2' 56(4) .
C4' C3' C7' F3' 114(3) .
C2' C3' C7' F3' -59(4) .
F6' C8' F4' Na1 -51.7(13) .
F5' C8' F4' Na1 -157.4(7) .
C5' C8' F4' Na1 74.9(14) .
